data_2239530
loop_
_publ_author_name
'Faizi, Md. Serajul Haque'
'Hussain, Sahid'

_publ_section_title
;
 Dichlorido(<i>N</i>,<i>N</i>-diethyl-4-{[(quinolin-2-yl)methylidene]amino-\k^2^<i>N</i>,<i>N</i>'}aniline)mercury(II)
;
_journal_coeditor_code ZS2295
_journal_issue 6
_journal_name_full 'Acta Crystallographica Section E'
_journal_page_first m197
_journal_paper_doi 10.1107/S160053681400957X
_journal_volume 70
_journal_year 2014
_chemical_formula_iupac '[Hg Cl2 (C20 H21 N3)]'
_chemical_formula_moiety 'C20 H21 Cl2 Hg N3'
_chemical_formula_sum 'C20 H21 Cl2 Hg N3'
_chemical_formula_weight 574.89
_chemical_name_systematic
Dichlorido(<i>N</i>,<i>N</i>-diethyl-4-{[(quinolin-2-yl)methylidene]amino-\k^2^<i>N</i>,<i>N</i>'}aniline)mercury(II)
_space_group_IT_number 14
_symmetry_cell_setting monoclinic
_symmetry_space_group_name_Hall '-P 2yn'
_symmetry_space_group_name_H-M 'P 1 21/n 1'
_atom_sites_solution_hydrogens geom
_atom_sites_solution_primary direct
_atom_sites_solution_secondary difmap
_audit_creation_method SHELXL-97
_cell_angle_alpha 90.00
_cell_angle_beta 97.446(4)
_cell_angle_gamma 90.00
_cell_formula_units_Z 4
_cell_length_a 8.8522(19)
_cell_length_b 9.474(2)
_cell_length_c 23.512(5)
_cell_measurement_reflns_used 999
_cell_measurement_temperature 100(2)
_cell_measurement_theta_max 28.16
_cell_measurement_theta_min 2.14
_cell_volume 1955.2(7)
_computing_cell_refinement 'SAINT (Bruker, 2003)'
_computing_data_collection 'SMART (Bruker, 2003)'
_computing_data_reduction 'SAINT (Bruker, 2003)'
_computing_molecular_graphics 'DIAMOND (Brandenburg & Putz, 2006)'
_computing_publication_material 'DIAMOND (Brandenburg & Putz, 2006)'
_computing_structure_refinement 'SHELXL97 (Sheldrick, 2008)'
_computing_structure_solution 'SIR97 (Altomare <i>et al.</i>, 1999)'
_diffrn_ambient_temperature 100(2)
_diffrn_measured_fraction_theta_full 0.995
_diffrn_measured_fraction_theta_max 0.995
_diffrn_measurement_device_type 'Bruker SMART APEX CCD'
_diffrn_measurement_method '\w scans'
_diffrn_radiation_monochromator graphite
_diffrn_radiation_type MoK\a
_diffrn_radiation_wavelength 0.71073
_diffrn_reflns_av_R_equivalents 0.0340
_diffrn_reflns_av_sigmaI/netI 0.0380
_diffrn_reflns_limit_h_max 7
_diffrn_reflns_limit_h_min -10
_diffrn_reflns_limit_k_max 11
_diffrn_reflns_limit_k_min -11
_diffrn_reflns_limit_l_max 27
_diffrn_reflns_limit_l_min -27
_diffrn_reflns_number 9875
_diffrn_reflns_theta_full 25.00
_diffrn_reflns_theta_max 25.00
_diffrn_reflns_theta_min 1.75
_diffrn_standards_number 0
_exptl_absorpt_coefficient_mu 8.154
_exptl_absorpt_correction_T_max 0.4170
_exptl_absorpt_correction_T_min 0.2256
_exptl_absorpt_correction_type multi-scan
_exptl_absorpt_process_details '(SADABS; Sheldrick, 2004)'
_exptl_crystal_colour Yellow
_exptl_crystal_density_diffrn 1.953
_exptl_crystal_density_method 'not measured'
_exptl_crystal_description Block
_exptl_crystal_F_000 1104
_exptl_crystal_size_max 0.26
_exptl_crystal_size_mid 0.18
_exptl_crystal_size_min 0.13
_refine_diff_density_max 1.911
_refine_diff_density_min -1.069
_refine_ls_extinction_method none
_refine_ls_goodness_of_fit_ref 1.169
_refine_ls_hydrogen_treatment mixed
_refine_ls_matrix_type full
_refine_ls_number_parameters 233
_refine_ls_number_reflns 3438
_refine_ls_number_restraints 0
_refine_ls_restrained_S_all 1.169
_refine_ls_R_factor_all 0.0355
_refine_ls_R_factor_gt 0.0286
_refine_ls_shift/su_max 0.000
_refine_ls_shift/su_mean 0.000
_refine_ls_structure_factor_coef Fsqd
_refine_ls_weighting_details 'calc w=1/[\s^2^(Fo^2^)+(0.0308P)^2^+10.3789P] where P=(Fo^2^+2Fc^2^)/3'
_refine_ls_weighting_scheme calc
_refine_ls_wR_factor_gt 0.0660
_refine_ls_wR_factor_ref 0.0886
_reflns_number_gt 2979
_reflns_number_total 3438
_reflns_threshold_expression I>2\s(I)
_cod_data_source_file zs2295sup1.cf
_cod_data_source_block I
_cod_original_sg_symbol_H-M 'P 21/n'
_cod_database_code 2239530
_cod_database_fobs_code 2239530

loop_
_symmetry_equiv_pos_as_xyz
'x, y, z'
'-x+1/2, y+1/2, -z+1/2'
'-x, -y, -z'
'x+1/2, -y+1/2, z+1/2'

loop_
_atom_site_type_symbol
_atom_site_label
_atom_site_fract_x
_atom_site_fract_y
_atom_site_fract_z
_atom_site_U_iso_or_equiv
_atom_site_adp_type
_atom_site_calc_flag
_atom_site_refinement_flags
_atom_site_occupancy
_atom_site_symmetry_multiplicity
C C1 0.8207(7) 0.4421(7) 1.0240(3) 0.0184(10) Uani d . 1 1
C C2 0.6971(8) 0.5234(7) 0.9970(3) 0.0225(15) Uani d . 1 1
H H2 0.6564 0.5035 0.9594 0.027 Uiso calc R 1 1
C C3 0.6374(8) 0.6313(7) 1.0260(3) 0.0253(16) Uani d . 1 1
H H3 0.5575 0.6853 1.0078 0.030 Uiso calc R 1 1
C C4 0.6962(8) 0.6602(7) 1.0826(3) 0.0221(15) Uani d . 1 1
H H4 0.6540 0.7326 1.1021 0.027 Uiso calc R 1 1
C C5 0.8150(9) 0.5836(7) 1.1100(3) 0.0268(16) Uani d . 1 1
H H5 0.8521 0.6041 1.1479 0.032 Uiso calc R 1 1
C C6 0.8819(8) 0.4740(7) 1.0813(3) 0.0218(15) Uani d . 1 1
C C7 1.0050(8) 0.3942(6) 1.1069(3) 0.0211(14) Uani d D 1 1
H H7 1.0451 0.4107 1.1448 0.025 Uiso calc R 1 1
C C8 1.0667(7) 0.2912(7) 1.0759(3) 0.0198(14) Uani d D 1 1
H H8 1.1509 0.2398 1.0921 0.024 Uiso calc R 1 1
C C9 0.9991(8) 0.2638(6) 1.0179(3) 0.0171(14) Uani d D 1 1
C C10 1.0694(7) 0.1553(7) 0.9856(3) 0.0184(10) Uani d D 1 1
C C11 1.0772(7) 0.0274(6) 0.9004(3) 0.0169(13) Uani d . 1 1
C C12 1.2176(8) -0.0386(6) 0.9159(3) 0.0198(14) Uani d . 1 1
H H12 1.2724 -0.0179 0.9514 0.024 Uiso calc R 1 1
C C13 1.2770(8) -0.1323(7) 0.8809(3) 0.0230(15) Uani d . 1 1
H H13 1.3710 -0.1732 0.8933 0.028 Uiso calc R 1 1
C C14 1.2006(8) -0.1695(7) 0.8265(3) 0.0201(14) Uani d . 1 1
C C15 1.0599(7) -0.1020(6) 0.8098(3) 0.0167(13) Uani d . 1 1
H H15 1.0055 -0.1227 0.7742 0.020 Uiso calc R 1 1
C C16 1.0010(8) -0.0056(7) 0.8452(3) 0.0190(14) Uani d . 1 1
H H16 0.9091 0.0388 0.8325 0.023 Uiso calc R 1 1
C C17 1.4009(8) -0.3421(7) 0.8108(3) 0.0236(15) Uani d . 1 1
H H17A 1.3981 -0.4306 0.7899 0.028 Uiso calc R 1 1
H H17B 1.4031 -0.3645 0.8512 0.028 Uiso calc R 1 1
C C18 1.5448(9) -0.2657(7) 0.8027(4) 0.0333(19) Uani d . 1 1
H H18A 1.6310 -0.3233 0.8165 0.050 Uiso calc R 1 1
H H18B 1.5498 -0.1786 0.8237 0.050 Uiso calc R 1 1
H H18C 1.5457 -0.2462 0.7627 0.050 Uiso calc R 1 1
C C19 1.1893(9) -0.2913(7) 0.7336(3) 0.0261(16) Uani d . 1 1
H H19A 1.2676 -0.3201 0.7107 0.031 Uiso calc R 1 1
H H19B 1.1440 -0.2049 0.7171 0.031 Uiso calc R 1 1
C C20 1.0669(8) -0.4057(7) 0.7300(3) 0.0262(16) Uani d . 1 1
H H20A 1.0250 -0.4197 0.6907 0.039 Uiso calc R 1 1
H H20B 0.9874 -0.3770 0.7517 0.039 Uiso calc R 1 1
H H20C 1.1112 -0.4923 0.7454 0.039 Uiso calc R 1 1
N N1 0.8788(6) 0.3370(5) 0.9937(2) 0.0136(11) Uani d . 1 1
N N2 1.0102(6) 0.1260(5) 0.9339(2) 0.0158(11) Uani d . 1 1
N N3 1.2599(6) -0.2626(5) 0.7915(2) 0.0193(12) Uani d . 1 1
Cl Cl1 0.7217(2) 0.37547(19) 0.82157(8) 0.0343(5) Uani d . 1 1
Cl Cl2 0.61076(19) 0.05105(18) 0.93193(7) 0.0275(4) Uani d . 1 1
Hg Hg1 0.77787(3) 0.23825(3) 0.905699(10) 0.01999(11) Uani d . 1 1
H H10C 1.155(5) 0.115(8) 1.004(3) 0.04(2) Uiso d D 1 1

loop_
_atom_site_aniso_label
_atom_site_aniso_U_11
_atom_site_aniso_U_22
_atom_site_aniso_U_33
_atom_site_aniso_U_12
_atom_site_aniso_U_13
_atom_site_aniso_U_23
C1 0.013(2) 0.019(2) 0.026(3) -0.0041(18) 0.014(2) 0.0005(19)
C2 0.020(4) 0.024(4) 0.022(4) -0.006(3) -0.002(3) -0.001(3)
C3 0.022(4) 0.016(3) 0.039(4) -0.007(3) 0.008(3) -0.007(3)
C4 0.019(4) 0.024(4) 0.025(4) -0.006(3) 0.010(3) -0.002(3)
C5 0.034(4) 0.025(4) 0.020(4) -0.011(3) 0.000(3) -0.004(3)
C6 0.028(4) 0.013(3) 0.025(4) -0.006(3) 0.003(3) 0.000(3)
C7 0.021(4) 0.018(3) 0.024(4) -0.011(3) 0.005(3) 0.001(3)
C8 0.017(3) 0.028(4) 0.012(3) -0.003(3) -0.006(3) 0.002(3)
C9 0.019(4) 0.019(3) 0.013(3) -0.010(3) 0.001(3) 0.001(2)
C10 0.013(2) 0.019(2) 0.026(3) -0.0041(18) 0.014(2) 0.0005(19)
C11 0.021(4) 0.007(3) 0.021(3) 0.001(3) -0.002(3) -0.001(2)
C12 0.024(4) 0.013(3) 0.022(3) -0.007(3) 0.001(3) 0.000(3)
C13 0.018(4) 0.014(3) 0.036(4) 0.003(3) -0.002(3) 0.004(3)
C14 0.021(4) 0.022(4) 0.017(3) -0.005(3) 0.001(3) -0.001(3)
C15 0.019(3) 0.013(3) 0.016(3) -0.003(3) -0.005(3) 0.002(2)
C16 0.020(3) 0.014(3) 0.022(4) 0.005(3) -0.001(3) 0.005(3)
C17 0.022(4) 0.015(3) 0.033(4) 0.004(3) 0.003(3) -0.003(3)
C18 0.022(4) 0.024(4) 0.054(5) 0.006(3) 0.006(4) 0.008(3)
C19 0.038(4) 0.015(3) 0.027(4) 0.003(3) 0.013(3) -0.001(3)
C20 0.031(4) 0.028(4) 0.016(3) -0.004(3) -0.008(3) -0.004(3)
N1 0.014(3) 0.013(3) 0.014(3) -0.008(2) 0.002(2) -0.001(2)
N2 0.013(3) 0.016(3) 0.018(3) 0.002(2) 0.002(2) 0.002(2)
N3 0.018(3) 0.017(3) 0.025(3) 0.002(2) 0.010(2) 0.000(2)
Cl1 0.0427(12) 0.0243(9) 0.0308(10) -0.0061(8) -0.0144(8) 0.0075(7)
Cl2 0.0202(9) 0.0320(9) 0.0285(9) -0.0071(7) -0.0035(7) 0.0050(7)
Hg1 0.01749(17) 0.02169(16) 0.02002(16) 0.00000(10) -0.00049(11) -0.00019(10)

loop_
_atom_type_symbol
_atom_type_description
_atom_type_scat_dispersion_real
_atom_type_scat_dispersion_imag
_atom_type_scat_source
C C 0.0033 0.0016 'International Tables Vol C Tables 4.2.6.8 and 6.1.1.4'
H H 0.0000 0.0000 'International Tables Vol C Tables 4.2.6.8 and 6.1.1.4'
N N 0.0061 0.0033 'International Tables Vol C Tables 4.2.6.8 and 6.1.1.4'
Cl Cl 0.1484 0.1585 'International Tables Vol C Tables 4.2.6.8 and 6.1.1.4'
Hg Hg -2.3894 9.2266 'International Tables Vol C Tables 4.2.6.8 and 6.1.1.4'

loop_
_geom_angle_atom_site_label_1
_geom_angle_atom_site_label_2
_geom_angle_atom_site_label_3
_geom_angle
_geom_angle_publ_flag
Cl1 Hg1 Cl2 122.85(6) no
Cl1 Hg1 N1 122.31(12) no
Cl1 Hg1 N2 124.75(13) no
Cl2 Hg1 N1 103.99(13) no
Cl2 Hg1 N2 97.92(13) no
N1 Hg1 N2 73.11(17) no
Hg1 N1 C1 128.9(4) no
Hg1 N1 C9 111.2(4) no
C1 N1 C9 119.4(5) no
Hg1 N2 C10 113.9(4) no
Hg1 N2 C11 124.4(4) no
C10 N2 C11 121.5(5) no
C14 N3 C17 121.5(5) no
C14 N3 C19 122.6(6) no
C17 N3 C19 115.9(5) no
N1 C1 C2 118.9(6) no
N1 C1 C6 121.9(6) no
C2 C1 C6 119.1(6) no
C1 C2 C3 120.4(6) no
C2 C3 C4 120.1(6) no
C3 C4 C5 121.0(6) no
C4 C5 C6 120.7(6) no
C1 C6 C5 118.6(6) no
C1 C6 C7 118.3(6) no
C5 C6 C7 123.0(6) no
C6 C7 C8 119.9(6) no
C7 C8 C9 119.1(6) no
N1 C9 C8 121.4(6) no
N1 C9 C10 120.9(6) no
C8 C9 C10 117.7(6) no
N2 C10 C9 119.5(6) no
N2 C11 C12 125.4(6) no
N2 C11 C16 118.4(6) no
C12 C11 C16 116.2(6) no
C11 C12 C13 122.3(6) no
C12 C13 C14 122.2(7) no
N3 C14 C13 122.3(6) no
N3 C14 C15 121.5(6) no
C13 C14 C15 116.2(6) no
C14 C15 C16 121.4(6) no
C11 C16 C15 121.7(6) no
N3 C17 C18 114.4(6) no
N3 C19 C20 113.7(6) no
C1 C2 H2 120.00 no
C3 C2 H2 120.00 no
C2 C3 H3 120.00 no
C4 C3 H3 120.00 no
C3 C4 H4 119.00 no
C5 C4 H4 120.00 no
C4 C5 H5 120.00 no
C6 C5 H5 120.00 no
C6 C7 H7 120.00 no
C8 C7 H7 120.00 no
C7 C8 H8 121.00 no
C9 C8 H8 120.00 no
N2 C10 H10C 125(4) no
C9 C10 H10C 116(5) no
C11 C12 H12 119.00 no
C13 C12 H12 119.00 no
C12 C13 H13 119.00 no
C14 C13 H13 119.00 no
C14 C15 H15 119.00 no
C16 C15 H15 119.00 no
C11 C16 H16 119.00 no
C15 C16 H16 119.00 no
N3 C17 H17A 109.00 no
N3 C17 H17B 109.00 no
C18 C17 H17A 109.00 no
C18 C17 H17B 109.00 no
H17A C17 H17B 108.00 no
C17 C18 H18A 110.00 no
C17 C18 H18B 109.00 no
C17 C18 H18C 109.00 no
H18A C18 H18B 109.00 no
H18A C18 H18C 109.00 no
H18B C18 H18C 109.00 no
N3 C19 H19A 109.00 no
N3 C19 H19B 109.00 no
C20 C19 H19A 109.00 no
C20 C19 H19B 109.00 no
H19A C19 H19B 108.00 no
C19 C20 H20A 110.00 no
C19 C20 H20B 109.00 no
C19 C20 H20C 109.00 no
H20A C20 H20B 109.00 no
H20A C20 H20C 109.00 no
H20B C20 H20C 109.00 no

loop_
_geom_bond_atom_site_label_1
_geom_bond_atom_site_label_2
_geom_bond_distance
_geom_bond_publ_flag
Hg1 Cl1 2.3654(19) no
Hg1 Cl2 2.4394(18) no
Hg1 N1 2.340(5) no
Hg1 N2 2.334(5) no
N1 C1 1.363(8) no
N1 C9 1.335(8) no
N2 C10 1.290(8) no
N2 C11 1.402(8) no
N3 C14 1.358(8) no
N3 C17 1.478(9) no
N3 C19 1.448(9) no
C1 C2 1.419(10) no
C1 C6 1.418(10) no
C2 C3 1.372(10) no
C3 C4 1.392(10) no
C4 C5 1.368(10) no
C5 C6 1.410(10) no
C6 C7 1.397(10) no
C7 C8 1.373(9) no
C8 C9 1.440(10) no
C9 C10 1.464(9) no
C11 C12 1.397(9) no
C11 C16 1.418(10) no
C12 C13 1.362(9) no
C13 C14 1.412(10) no
C14 C15 1.410(9) no
C15 C16 1.383(9) no
C17 C18 1.499(10) no
C19 C20 1.527(10) no
C2 H2 0.9300 no
C3 H3 0.9300 no
C4 H4 0.9300 no
C5 H5 0.9300 no
C7 H7 0.9300 no
C8 H8 0.9300 no
C10 H10C 0.91(6) no
C12 H12 0.9300 no
C13 H13 0.9300 no
C15 H15 0.9300 no
C16 H16 0.9300 no
C17 H17A 0.9700 no
C17 H17B 0.9700 no
C18 H18A 0.9600 no
C18 H18B 0.9600 no
C18 H18C 0.9600 no
C19 H19A 0.9700 no
C19 H19B 0.9700 no
C20 H20A 0.9600 no
C20 H20B 0.9600 no
C20 H20C 0.9600 no

loop_
_geom_hbond_atom_site_label_D
_geom_hbond_atom_site_label_H
_geom_hbond_atom_site_label_A
_geom_hbond_site_symmetry_A
_geom_hbond_distance_DH
_geom_hbond_distance_HA
_geom_hbond_distance_DA
_geom_hbond_angle_DHA
_geom_hbond_publ_flag
C12 H12 Cl2 3_757 0.93 2.82 3.703(7) 159 yes
C15 H15 Cl1 2_646 0.93 2.82 3.715(7) 162 yes

loop_
_geom_torsion_atom_site_label_1
_geom_torsion_atom_site_label_2
_geom_torsion_atom_site_label_3
_geom_torsion_atom_site_label_4
_geom_torsion
C6 C1 C2 C3 .0(10)
N1 C1 C2 C3 -179.0(6)
C2 C1 C6 C5 2.0(10)
C2 C1 C6 C7 -179.1(6)
N1 C1 C6 C5 -179.6(6)
N1 C1 C6 C7 .0(10)
C2 C1 N1 C9 177.2(6)
C2 C1 N1 Hg1 -12.2(9)
C6 C1 N1 C9 -1.7(9)
C6 C1 N1 Hg1 169.0(5)
C1 C2 C3 C4 -1.0(10)
C2 C3 C4 C5 1.0(10)
C3 C4 C5 C6 1.0(10)
C4 C5 C6 C1 -2.0(10)
C4 C5 C6 C7 178.9(7)
C1 C6 C7 C8 2.0(10)
C5 C6 C7 C8 -178.5(7)
C6 C7 C8 C9 -2.0(10)
C7 C8 C9 C10 178.8(6)
C7 C8 C9 N1 .0(10)
C8 C9 C10 N2 178.7(6)
N1 C9 C10 N2 -3.0(10)
C8 C9 N1 C1 1.5(9)
C8 C9 N1 Hg1 -170.7(5)
C10 C9 N1 C1 -176.8(6)
C10 C9 N1 Hg1 11.1(7)
C9 C10 N2 C11 177.2(6)
C9 C10 N2 Hg1 -7.1(8)
C16 C11 C12 C13 -2.0(10)
N2 C11 C12 C13 -179.2(6)
C12 C11 C16 C15 2.0(10)
N2 C11 C16 C15 -179.8(6)
C12 C11 N2 C10 -6.0(10)
C12 C11 N2 Hg1 178.5(5)
C16 C11 N2 C10 176.3(6)
C16 C11 N2 Hg1 1.1(8)
C11 C12 C13 C14 .0(10)
C12 C13 C14 C15 1.0(10)
C12 C13 C14 N3 179.8(6)
C13 C14 C15 C16 .0(10)
N3 C14 C15 C16 -179.0(6)
C13 C14 N3 C17 7.0(10)
C13 C14 N3 C19 -174.1(6)
C15 C14 N3 C17 -174.9(6)
C15 C14 N3 C19 5.0(10)
C14 C15 C16 C11 -2.0(10)
C18 C17 N3 C14 -86.3(8)
C18 C17 N3 C19 94.3(7)
C20 C19 N3 C14 -86.4(8)
C20 C19 N3 C17 93.1(7)
C1 N1 Hg1 N2 178.5(6)
C1 N1 Hg1 Cl1 57.6(5)
C1 N1 Hg1 Cl2 -87.3(5)
C9 N1 Hg1 N2 -10.3(4)
C9 N1 Hg1 Cl1 -131.1(4)
C9 N1 Hg1 Cl2 83.9(4)
C10 N2 Hg1 N1 9.2(4)
C10 N2 Hg1 Cl1 127.2(4)
C10 N2 Hg1 Cl2 -93.0(4)
C11 N2 Hg1 N1 -175.2(5)
C11 N2 Hg1 Cl1 -57.2(5)
C11 N2 Hg1 Cl2 82.6(5)
